data_4348685
loop_
_publ_author_name
'Fedushkin, Igor L.'
'Skatova, Alexandra A.'
'Dodonov, Vladimir A.'
'Yang, Xiao-Juan'
'Chudakova, Valentina A.'
'Piskunov, Alexander V.'
'Demeshko, Serhiy'
'Baranov, Evgeny V.'

_publ_section_title
;
 Ligand &quot;Brackets&quot; for Ga-Ga Bond.
;
_journal_issue 17
_journal_name_full 'Inorganic chemistry'
_journal_page_first 9047
_journal_page_last 9056
_journal_paper_doi 10.1021/acs.inorgchem.6b01514
_journal_volume 55
_journal_year 2016
_chemical_formula_sum 'C76 H90 Ga2 N4 O10 S4'
_chemical_formula_weight 1487.19
_space_group_crystal_system tetragonal
_space_group_IT_number 121
_space_group_name_Hall 'I -4 2'
_space_group_name_H-M_alt 'I -4 2 m'
_atom_sites_solution_hydrogens geom
_atom_sites_solution_primary direct
_atom_sites_solution_secondary difmap
_audit_creation_method SHELXL-2014/7
_cell_angle_alpha 90
_cell_angle_beta 90
_cell_angle_gamma 90
_cell_formula_units_Z 2
_cell_length_a 12.97508(14)
_cell_length_b 12.97508(14)
_cell_length_c 23.9693(4)
_cell_measurement_reflns_used 16525
_cell_measurement_temperature 100(2)
_cell_measurement_theta_max 31.4360
_cell_measurement_theta_min 2.9900
_cell_volume 4035.30(9)
_computing_cell_refinement 'CrysAlisPro, Agilent Technologies'
_computing_data_collection 'CrysAlisPro, Agilent Technologies'
_computing_data_reduction 'CrysAlisPro, Agilent Technologies'
_computing_molecular_graphics 'SHELXTL  (Sheldrick, 2000)'
_computing_publication_material 'SHELXTL  (Sheldrick, 2000)'
_computing_structure_refinement 'SHELXL-2014/7 (Sheldrick, 2014)'
_computing_structure_solution 'SHELXS-97 (Sheldrick, 2008)'
_diffrn_ambient_temperature 100(2)
_diffrn_measured_fraction_theta_full 0.977
_diffrn_measured_fraction_theta_max 0.985
_diffrn_measurement_device_type 'Xcalibur, Eos'
_diffrn_measurement_method '/w scans'
_diffrn_radiation_type MoK\a
_diffrn_radiation_wavelength 0.71073
_diffrn_reflns_av_R_equivalents 0.0528
_diffrn_reflns_av_unetI/netI 0.0194
_diffrn_reflns_Laue_measured_fraction_full 0.977
_diffrn_reflns_Laue_measured_fraction_max 0.985
_diffrn_reflns_limit_h_max 18
_diffrn_reflns_limit_h_min -18
_diffrn_reflns_limit_k_max 18
_diffrn_reflns_limit_k_min -18
_diffrn_reflns_limit_l_max 33
_diffrn_reflns_limit_l_min -33
_diffrn_reflns_number 39725
_diffrn_reflns_point_group_measured_fraction_full 0.983
_diffrn_reflns_point_group_measured_fraction_max 0.989
_diffrn_reflns_theta_full 25.242
_diffrn_reflns_theta_max 29.975
_diffrn_reflns_theta_min 3.140
_diffrn_source 'Enhance (Mo) X-ray Source'
_exptl_absorpt_coefficient_mu 0.826
_exptl_absorpt_correction_T_max 1.00000
_exptl_absorpt_correction_T_min 0.76355
_exptl_absorpt_correction_type multi-scan
_exptl_absorpt_process_details
;
SCALE3 ABSPACK, CrysAlisPro, Agilent Technologies (2012) 
;
_exptl_crystal_colour brown
_exptl_crystal_density_diffrn 1.224
_exptl_crystal_description prism
_exptl_crystal_F_000 1560
_exptl_crystal_size_max 0.400
_exptl_crystal_size_mid 0.400
_exptl_crystal_size_min 0.200
_refine_diff_density_max 1.049
_refine_diff_density_min -0.442
_refine_diff_density_rms 0.073
_refine_ls_abs_structure_details
;
 Refined as an inversion twin.
;
_refine_ls_abs_structure_Flack 0.015(18)
_refine_ls_extinction_method none
_refine_ls_goodness_of_fit_ref 1.066
_refine_ls_hydrogen_treatment constr
_refine_ls_matrix_type full
_refine_ls_number_parameters 166
_refine_ls_number_reflns 3090
_refine_ls_number_restraints 45
_refine_ls_restrained_S_all 1.139
_refine_ls_R_factor_all 0.0377
_refine_ls_R_factor_gt 0.0365
_refine_ls_shift/su_max 0.001
_refine_ls_shift/su_mean 0.000
_refine_ls_structure_factor_coef Fsqd
_refine_ls_weighting_details 'w=1/[\s^2^(Fo^2^)+(0.0605P)^2^+3.9202P] where P=(Fo^2^+2Fc^2^)/3'
_refine_ls_weighting_scheme calc
_refine_ls_wR_factor_gt 0.0963
_refine_ls_wR_factor_ref 0.0976
_reflns_Friedel_coverage 0.820
_reflns_Friedel_fraction_full 0.990
_reflns_Friedel_fraction_max 0.994
_reflns_number_gt 3009
_reflns_number_total 3090
_reflns_threshold_expression 'I > 2\s(I)'
_cod_data_source_file ic6b01514_si_006.cif
_cod_data_source_block gabianso2
_cod_original_cell_volume 4035.30(11)
_cod_database_code 4348685
_shelx_shelxl_version_number 2014/7
_shelx_space_group_comment
;
The symmetry employed for this shelxl refinement is uniquely defined
by the following loop, which should always be used as a source of
symmetry information in preference to the above space-group names.
They are only intended as comments.
;
_shelx_estimated_absorpt_t_min 0.734
_shelx_estimated_absorpt_t_max 0.852

loop_
_space_group_symop_operation_xyz
'x, y, z'
'-x, -y, z'
'y, -x, -z'
'-y, x, -z'
'-x, y, -z'
'x, -y, -z'
'-y, -x, z'
'y, x, z'
'x+1/2, y+1/2, z+1/2'
'-x+1/2, -y+1/2, z+1/2'
'y+1/2, -x+1/2, -z+1/2'
'-y+1/2, x+1/2, -z+1/2'
'-x+1/2, y+1/2, -z+1/2'
'x+1/2, -y+1/2, -z+1/2'
'-y+1/2, -x+1/2, z+1/2'
'y+1/2, x+1/2, z+1/2'

loop_
_atom_site_label
_atom_site_type_symbol
_atom_site_fract_x
_atom_site_fract_y
_atom_site_fract_z
_atom_site_U_iso_or_equiv
_atom_site_adp_type
_atom_site_occupancy
_atom_site_site_symmetry_order
_atom_site_calc_flag
_atom_site_refinement_flags_posn
_atom_site_refinement_flags_adp
_atom_site_refinement_flags_occupancy
_atom_site_disorder_assembly
_atom_site_disorder_group
Ga1 Ga 0.0000 0.0000 0.41222(2) 0.01354(13) Uani 1 4 d S T P . .
S1 S -0.16418(8) 0.08988(9) 0.50640(5) 0.0181(2) Uani 0.5 1 d . . P . .
O1 O -0.09602(16) 0.09602(16) 0.46193(13) 0.0359(8) Uani 1 2 d S T P . .
O2 O -0.10197(17) 0.10197(17) 0.56441(13) 0.0460(11) Uani 1 2 d S T P . .
N1 N -0.07189(16) 0.07189(16) 0.34969(12) 0.0209(6) Uani 1 2 d S T P . .
C1 C -0.03893(19) 0.03893(19) 0.30022(14) 0.0177(6) Uani 1 2 d S T P . .
C2 C -0.0643(2) 0.0643(2) 0.24221(15) 0.0238(7) Uani 1 2 d S T P . .
C3 C -0.1302(3) 0.1302(3) 0.2154(2) 0.0495(15) Uani 1 2 d S T P . .
H3A H -0.1743 0.1743 0.2361 0.059 Uiso 1 2 calc R U P . .
C4 C -0.1313(3) 0.1313(3) 0.1560(2) 0.0578(18) Uani 1 2 d S T P . .
H4A H -0.1771 0.1771 0.1375 0.069 Uiso 1 2 calc R U P . .
C5 C -0.0687(3) 0.0687(3) 0.12447(17) 0.0369(10) Uani 1 2 d S T P . .
H5A H -0.0716 0.0716 0.0849 0.044 Uiso 1 2 calc DR U P . .
C6 C 0.0000 0.0000 0.15115(18) 0.0247(9) Uani 1 4 d S T P . .
C7 C 0.0000 0.0000 0.20923(17) 0.0202(7) Uani 1 4 d S T P . .
C8 C -0.1500(2) 0.1500(2) 0.34948(15) 0.0299(9) Uani 1 2 d S T P . .
C9 C -0.2540(3) 0.1186(3) 0.34815(14) 0.0427(9) Uani 1 1 d . . . . .
C10 C -0.3280(4) 0.1968(5) 0.34245(18) 0.0677(17) Uani 1 1 d . . . . .
H10A H -0.3989 0.1789 0.3410 0.081 Uiso 1 1 calc R U . . .
C11 C -0.2997(3) 0.2997(3) 0.3389(3) 0.074(2) Uani 1 2 d S TU P . .
H11A H -0.3511 0.3511 0.3340 0.111 Uiso 1 2 calc R U P . .
C12 C -0.2842(2) 0.0062(5) 0.35176(15) 0.0546(11) Uani 1 1 d D . . . .
H12A H -0.2226 -0.0375 0.3602 0.066 Uiso 0.521(11) 1 calc R U P A 1
H12B H -0.2178 -0.0330 0.3516 0.066 Uiso 0.479(11) 1 calc R U P A 2
C13 C -0.3248(7) -0.0161(9) 0.2918(3) 0.0497(16) Uani 0.521(11) 1 d D . P A 1
H13A H -0.3372 -0.0901 0.2875 0.075 Uiso 0.521(11) 1 calc R U P A 1
H13B H -0.2733 0.0063 0.2644 0.075 Uiso 0.521(11) 1 calc R U P A 1
H13C H -0.3892 0.0216 0.2857 0.075 Uiso 0.521(11) 1 calc R U P A 1
C13' C -0.3526(8) -0.0467(9) 0.3082(4) 0.0497(16) Uani 0.479(11) 1 d D . P A 2
H13D H -0.3580 -0.1203 0.3169 0.075 Uiso 0.479(11) 1 calc R U P A 2
H13E H -0.3222 -0.0381 0.2711 0.075 Uiso 0.479(11) 1 calc R U P A 2
H13F H -0.4214 -0.0156 0.3088 0.075 Uiso 0.479(11) 1 calc R U P A 2
C14 C -0.3604(8) 0.0026(13) 0.3997(5) 0.064(2) Uani 0.521(11) 1 d D U P A 1
H14A H -0.3830 -0.0686 0.4056 0.096 Uiso 0.521(11) 1 calc R U P A 1
H14B H -0.4202 0.0457 0.3908 0.096 Uiso 0.521(11) 1 calc R U P A 1
H14C H -0.3273 0.0284 0.4337 0.096 Uiso 0.521(11) 1 calc R U P A 1
C14' C -0.3402(10) -0.0264(12) 0.4065(5) 0.064(2) Uani 0.479(11) 1 d D U P A 2
H14D H -0.3061 0.0060 0.4385 0.096 Uiso 0.479(11) 1 calc R U P A 2
H14E H -0.3373 -0.1015 0.4104 0.096 Uiso 0.479(11) 1 calc R U P A 2
H14F H -0.4123 -0.0041 0.4049 0.096 Uiso 0.479(11) 1 calc R U P A 2
O1S O -0.1643(12) 0.0363(8) -0.0020(8) 0.093(5) Uani 0.25 1 d D U P . .
C1S C -0.2379(11) -0.0433(14) -0.0171(7) 0.056(4) Uani 0.25 1 d D U P . .
H1SA H -0.2982 -0.0115 -0.0348 0.085 Uiso 0.25 1 calc R U P . .
H1SB H -0.2057 -0.0916 -0.0433 0.085 Uiso 0.25 1 calc R U P . .
H1SC H -0.2596 -0.0804 0.0165 0.085 Uiso 0.25 1 calc R U P . .
C2S C -0.2146(6) 0.1309(7) -0.0172(6) 0.061(5) Uani 0.25 1 d D U P . .
H2SA H -0.2693 0.1480 0.0101 0.073 Uiso 0.25 1 calc R U P . .
H2SB H -0.2462 0.1249 -0.0546 0.073 Uiso 0.25 1 calc R U P . .

loop_
_atom_site_aniso_label
_atom_site_aniso_U_11
_atom_site_aniso_U_22
_atom_site_aniso_U_33
_atom_site_aniso_U_23
_atom_site_aniso_U_13
_atom_site_aniso_U_12
Ga1 0.01403(15) 0.01403(15) 0.0126(2) 0.000 0.000 0.0005(2)
S1 0.0160(4) 0.0221(5) 0.0163(5) 0.0006(4) -0.0005(4) 0.0048(4)
O1 0.0453(12) 0.0453(12) 0.0169(12) 0.0004(7) -0.0004(7) 0.0294(15)
O2 0.0621(18) 0.0621(18) 0.0137(12) -0.0001(7) 0.0001(7) 0.048(2)
N1 0.0240(9) 0.0240(9) 0.0148(12) 0.0005(7) -0.0005(7) 0.0097(12)
C1 0.0192(8) 0.0192(8) 0.0145(13) 0.0005(8) -0.0005(8) 0.0005(12)
C2 0.0281(11) 0.0281(11) 0.0153(14) 0.0027(9) -0.0027(9) 0.0034(14)
C3 0.064(2) 0.064(2) 0.0204(19) 0.0060(12) -0.0060(12) 0.036(3)
C4 0.075(3) 0.075(3) 0.023(2) 0.0112(14) -0.0112(14) 0.033(3)
C5 0.0477(16) 0.0477(16) 0.0153(15) 0.0065(12) -0.0065(12) -0.005(2)
C6 0.0298(14) 0.0298(14) 0.0144(17) 0.000 0.000 -0.016(3)
C7 0.0222(11) 0.0222(11) 0.0163(17) 0.000 0.000 -0.005(3)
C8 0.0370(14) 0.0370(14) 0.0158(15) 0.0013(9) -0.0013(9) 0.0213(18)
C9 0.0344(16) 0.067(2) 0.0271(14) -0.0095(15) -0.0100(12) 0.0286(16)
C10 0.050(2) 0.111(4) 0.042(2) -0.013(2) -0.0113(18) 0.055(3)
C11 0.088(4) 0.088(4) 0.048(3) 0.0022(14) -0.0022(14) 0.075(4)
C12 0.0212(12) 0.081(3) 0.062(2) -0.024(3) -0.0152(13) 0.008(2)
C13 0.040(4) 0.062(6) 0.047(4) -0.003(3) -0.009(3) -0.013(3)
C13' 0.040(4) 0.062(6) 0.047(4) -0.003(3) -0.009(3) -0.013(3)
C14 0.029(4) 0.066(5) 0.096(3) -0.009(3) 0.014(3) -0.005(3)
C14' 0.029(4) 0.066(5) 0.096(3) -0.009(3) 0.014(3) -0.005(3)
O1S 0.114(9) 0.101(10) 0.065(7) -0.041(9) 0.030(9) 0.018(7)
C1S 0.051(6) 0.079(7) 0.039(6) 0.012(5) -0.008(5) -0.012(5)
C2S 0.043(7) 0.096(10) 0.043(7) 0.017(6) 0.011(5) 0.054(7)

loop_
_atom_type_symbol
_atom_type_description
_atom_type_scat_dispersion_real
_atom_type_scat_dispersion_imag
_atom_type_scat_source
C C 0.0033 0.0016 'International Tables Vol C Tables 4.2.6.8 and 6.1.1.4'
H H 0.0000 0.0000 'International Tables Vol C Tables 4.2.6.8 and 6.1.1.4'
N N 0.0061 0.0033 'International Tables Vol C Tables 4.2.6.8 and 6.1.1.4'
O O 0.0106 0.0060 'International Tables Vol C Tables 4.2.6.8 and 6.1.1.4'
S S 0.1246 0.1234 'International Tables Vol C Tables 4.2.6.8 and 6.1.1.4'
Ga Ga 0.2307 1.6083 'International Tables Vol C Tables 4.2.6.8 and 6.1.1.4'

loop_
_geom_angle_atom_site_label_1
_geom_angle_atom_site_label_2
_geom_angle_atom_site_label_3
_geom_angle
_geom_angle_site_symmetry_1
_geom_angle_site_symmetry_3
O2 Ga1 O2 146.68(18) 3_556 4_556
O2 Ga1 N1 102.43(7) 3_556 .
O2 Ga1 N1 102.43(7) 4_556 .
O2 Ga1 N1 102.43(7) 3_556 2
O2 Ga1 N1 102.43(7) 4_556 2
N1 Ga1 N1 82.70(17) . 2
O2 Ga1 O1 80.76(6) 3_556 .
O2 Ga1 O1 80.76(6) 4_556 .
N1 Ga1 O1 82.72(12) . .
N1 Ga1 O1 165.42(12) 2 .
O2 Ga1 O1 80.76(6) 3_556 2
O2 Ga1 O1 80.76(6) 4_556 2
N1 Ga1 O1 165.42(12) . 2
N1 Ga1 O1 82.72(12) 2 2
O1 Ga1 O1 111.86(17) . 2
S1 S1 O1 60.57(8) 7 .
S1 S1 O2 65.04(6) 7 .
O1 S1 O2 109.71(15) . .
S1 S1 S1 134.511(8) 7 6_556
O1 S1 S1 87.52(11) . 6_556
O2 S1 S1 102.04(11) . 6_556
S1 O1 S1 58.86(15) 7 .
S1 O1 Ga1 140.37(15) 7 .
S1 O1 Ga1 140.37(15) . .
S1 O2 S1 49.92(12) . 7
S1 O2 Ga1 121.30(16) . 3_556
S1 O2 Ga1 121.30(16) 7 3_556
C1 N1 C8 116.8(3) . .
C1 N1 Ga1 111.6(2) . .
C8 N1 Ga1 131.5(2) . .
N1 C1 C1 117.03(19) . 2
N1 C1 C2 134.4(3) . .
C1 C1 C2 108.5(2) 2 .
C3 C2 C7 118.2(4) . .
C3 C2 C1 136.5(4) . .
C7 C2 C1 105.3(3) . .
C2 C3 C4 118.9(5) . .
C5 C4 C3 122.5(5) . .
C4 C5 C6 119.8(4) . .
C7 C6 C5 116.9(3) . 2
C7 C6 C5 116.9(3) . .
C5 C6 C5 126.2(5) 2 .
C6 C7 C2 123.8(2) . 2
C6 C7 C2 123.8(2) . .
C2 C7 C2 112.4(4) 2 .
C9 C8 C9 123.6(4) 7 .
C9 C8 N1 118.2(2) 7 .
C9 C8 N1 118.2(2) . .
C10 C9 C8 116.6(5) . .
C10 C9 C12 121.7(4) . .
C8 C9 C12 121.7(3) . .
C11 C10 C9 121.4(5) . .
C10 C11 C10 120.4(5) . 7
C9 C12 C14 104.0(7) . .
C9 C12 C13' 122.9(6) . .
C9 C12 C14' 115.5(7) . .
C13' C12 C14' 100.4(8) . .
C9 C12 C13 102.3(5) . .
C14 C12 C13 118.2(6) . .
O1S O1S C1S 92.4(16) 6 6
O1S O1S C2S 151.1(11) 6 .
C1S O1S C2S 68.2(11) 6 .
O1S O1S C1S 47.0(10) 6 .
C1S O1S C1S 65(2) 6 .
C2S O1S C1S 104.2(12) . .
O1S C2S C2S 106.5(6) . 7

loop_
_geom_bond_atom_site_label_1
_geom_bond_atom_site_label_2
_geom_bond_distance
_geom_bond_site_symmetry_2
Ga1 O2 1.953(3) 3_556
Ga1 O2 1.953(3) 4_556
Ga1 N1 1.997(3) .
Ga1 N1 1.997(3) 2
Ga1 O1 2.127(3) .
Ga1 O1 2.127(3) 2
S1 S1 1.364(2) 7
S1 O1 1.388(3) .
S1 O2 1.615(3) .
S1 S1 2.352(2) 6_556
O1 S1 1.387(3) 7
O2 S1 1.615(3) 7
O2 Ga1 1.953(3) 3_556
N1 C1 1.331(4) .
N1 C8 1.433(5) .
C1 C1 1.429(7) 2
C1 C2 1.467(5) .
C2 C3 1.368(6) .
C2 C7 1.421(4) .
C3 C4 1.424(7) .
C4 C5 1.376(9) .
C5 C6 1.413(5) .
C6 C7 1.392(6) .
C6 C5 1.413(5) 2
C7 C2 1.421(4) 2
C8 C9 1.410(5) 7
C8 C9 1.410(5) .
C9 C10 1.404(5) .
C9 C12 1.512(8) .
C10 C11 1.387(7) .
C11 C10 1.387(7) 7
C12 C14 1.517(6) .
C12 C13' 1.533(6) .
C12 C14' 1.557(6) .
C12 C13 1.558(6) .
O1S O1S 0.95(2) 6
O1S C1S 1.063(17) 6
O1S C2S 1.437(7) .
O1S C1S 1.453(7) .
C2S C2S 1.534(7) 7
